data_4003075
loop_
_publ_author_name
'Clarke, Samantha M.'
'Powderly, Kelly M.'
'Walsh, James P. S.'
'Yu, Tony'
'Wang, Yanbin'
'Meng, Yue'
'Jacobsen, Steven D.'
'Freedman, Danna E.'

_publ_section_title
;
 Controlling Dimensionality in the Ni--Bi System with Pressure
;
_journal_issue 3
_journal_name_full 'Chemistry of Materials'
_journal_page_first 955
_journal_paper_doi 10.1021/acs.chemmater.8b04412
_journal_volume 31
_journal_year 2019
_chemical_formula_moiety 'Bi2 Ni'
_chemical_formula_sum 'Bi2 Ni'
_chemical_formula_weight 476.65
_chemical_name_mineral NiBi2
_space_group_crystal_system monoclinic
_space_group_IT_number 12
_space_group_name_Hall '-C 2y'
_space_group_name_H-M_alt 'C 1 2/m 1'
_symmetry_Int_Tables_number 12
_symmetry_space_group_name_Hall '-C 2y'
_symmetry_space_group_name_H-M 'C 1 2/m 1'
_cell_angle_alpha 90
_cell_angle_beta 100.9882(3)
_cell_angle_gamma 90
_cell_formula_units_Z 4
_cell_length_a 12.80484(4)
_cell_length_b 4.040530(12)
_cell_length_c 5.51174(2)
_cell_measurement_temperature 100
_cell_volume 279.9401(16)
_computing_cell_refinement 'Topas 5'
_computing_structure_refinement 'Topas 5'
_diffrn_ambient_temperature 100
_diffrn_measurement_device_type synchrotron
_diffrn_radiation_wavelength 0.412717
_diffrn_source synchrotron
_pd_proc_ls_profile_function pseudo-Voigt
_pd_proc_ls_prof_R_factor 1.45
_pd_proc_ls_prof_wR_expected 2.18
_pd_proc_ls_prof_wR_factor 2.18
_refine_ls_goodness_of_fit_all 0.4
_refine_ls_R_factor_all 1.45
_cod_data_source_file cm8b04412_si_003.cif
_cod_data_source_block NiBi2
_cod_original_cell_volume 279.9402(16)
_cod_original_sg_symbol_H-M C2/m
_cod_database_code 4003075

loop_
_symmetry_equiv_pos_as_xyz
'x, y, z '
'-x, y, -z '
'x, -y, z '
'-x, -y, -z '
'x+1/2, y+1/2, z '
'-x+1/2, y+1/2, -z '
'x+1/2, -y+1/2, z '
'-x+1/2, -y+1/2, -z '

loop_
_atom_site_label
_atom_site_type_symbol
_atom_site_symmetry_multiplicity
_atom_site_fract_x
_atom_site_fract_y
_atom_site_fract_z
_atom_site_occupancy
_atom_site_B_iso_or_equiv
Ni1 Ni 4 0.23124(13) 0 0.3483(3) 1 0.09(3)
Bi1 Bi 4 0.41717(4) 0 0.69810(11) 1 0.458(11)
Bi2 Bi 4 0.15928(4) 0 0.82004(11) 1 0.325(10)

loop_
_atom_type_symbol
_atom_type_number_in_cell
Bi 8
Ni 4

loop_
_geom_angle_atom_site_label_1
_geom_angle_atom_site_label_2
_geom_angle_atom_site_label_3
_geom_angle
_geom_angle_site_symmetry_1
_geom_angle_site_symmetry_2
_geom_angle_site_symmetry_3
Bi1 Ni1 Bi1 123.554 1_555 1_555 6_546
Bi1 Ni1 Bi1 123.554 1_555 1_555 6_556
Bi1 Ni1 Bi1 94.468 6_546 1_555 6_556
Bi1 Ni1 Bi2 78.845 1_555 1_555 6_546
Bi1 Ni1 Bi2 79.326 6_546 1_555 6_546
Bi1 Ni1 Bi2 154.816 6_556 1_555 6_546
Bi1 Ni1 Bi2 78.845 1_555 1_555 6_556
Bi1 Ni1 Bi2 154.816 6_546 1_555 6_556
Bi1 Ni1 Bi2 79.326 6_556 1_555 6_556
Bi2 Ni1 Bi2 95.888 6_546 1_555 6_556
Ni1 Bi1 Ni1 56.446 1_555 1_555 6_546
Ni1 Bi1 Ni1 56.446 1_555 1_555 6_556
Ni1 Bi1 Ni1 94.468 6_546 1_555 6_556
Ni1 Bi2 Ni1 95.888 6_546 1_555 6_556

loop_
_geom_bond_atom_site_label_1
_geom_bond_atom_site_label_2
_geom_bond_distance
_geom_bond_site_symmetry_1
_geom_bond_site_symmetry_2
Ni1 Ni1 2.608(1) 1_555 6_546
Ni1 Ni1 2.608(1) 1_555 6_556
Ni1 Bi1 2.763(2) 1_555 1_555
Ni1 Bi1 2.752(1) 1_555 6_546
Ni1 Bi1 2.752(1) 1_555 6_556
Ni1 Bi2 2.882(2) 1_555 1_554
Ni1 Bi2 2.9194(2) 1_555 1_555
Ni1 Bi2 2.721(1) 1_555 6_546
Ni1 Bi2 2.721(1) 1_555 6_556
Bi1 Ni1 2.763(2) 1_555 1_555
Bi1 Ni1 2.752(1) 1_555 6_546
Bi1 Ni1 2.752(1) 1_555 6_556
Bi1 Bi1 3.3218(9) 1_555 2_656
Bi1 Bi1 3.5894(8) 1_555 2_657
Bi1 Bi2 3.4932(8) 1_555 1_555
Bi1 Bi2 3.6538(6) 1_555 5_545
Bi1 Bi2 3.6538(6) 1_555 5_555
Bi1 Bi2 3.4828(7) 1_555 6_546
Bi1 Bi2 3.6173(7) 1_555 6_547
Bi1 Bi2 3.4828(7) 1_555 6_556
Bi1 Bi2 3.6173(7) 1_555 6_557
Bi2 Ni1 2.9194(2) 1_555 1_555
Bi2 Ni1 2.882(2) 1_555 1_556
Bi2 Ni1 2.721(1) 1_555 6_546
Bi2 Ni1 2.721(1) 1_555 6_556
Bi2 Bi1 3.4932(8) 1_555 1_555
Bi2 Bi1 3.6538(6) 1_555 5_445
Bi2 Bi1 3.6538(6) 1_555 5_455
Bi2 Bi1 3.4828(7) 1_555 6_546
Bi2 Bi1 3.6173(7) 1_555 6_547
Bi2 Bi1 3.4828(7) 1_555 6_556
Bi2 Bi1 3.6173(7) 1_555 6_557
Bi2 Bi2 3.4143(6) 1_555 6_547
Bi2 Bi2 3.4143(6) 1_555 6_557
